data_7059810
loop_
_publ_author_name
'Topi\'c, Edi'
'Landripet, Ivana'
'Duguin, Ma\"elle'
'Pisk, Jana'
'\/Dilovi\'c, Ivica'
'Vrdoljak, Vi\<snja'
'Rub\<ci\'c, Mirta'

_publ_section_title
;
 Coordinating and supramolecular prospects of unsymmetrically substituted
 carbohydrazides
;
_journal_issue 31
_journal_name_full 'New Journal of Chemistry'
_journal_page_first 13357
_journal_page_last 13367
_journal_paper_doi 10.1039/D0NJ03106B
_journal_volume 44
_journal_year 2020
_chemical_formula_moiety 'C28 H22 Mo2 N10 O8, 2(C2 H3 N)'
_chemical_formula_sum 'C32 H28 Mo2 N12 O8'
_chemical_formula_weight 900.54
_chemical_name_systematic
'bis((mu-N''-(2-oxybenzylidene)-N'''-(3-pyridyl)carbonohydrazido))-tetraoxo-di-molybdenum(vi) acetonitrile solvate'
_space_group_crystal_system monoclinic
_space_group_IT_number 4
_space_group_name_Hall 'P 2yb'
_space_group_name_H-M_alt 'P 1 21 1'
_atom_sites_solution_hydrogens geom
_atom_sites_solution_primary dual
_audit_creation_date 2020-01-07
_audit_creation_method
;
Olex2 1.2
(compiled 2018.05.29 svn.r3508 for OlexSys, GUI svn.r5506)
;
_audit_update_record
;
2020-02-27 deposited with the CCDC.	2020-07-20 downloaded from the CCDC.
;
_cell_angle_alpha 90
_cell_angle_beta 116.102(9)
_cell_angle_gamma 90
_cell_formula_units_Z 2
_cell_length_a 11.3525(9)
_cell_length_b 13.6312(8)
_cell_length_c 12.5586(8)
_cell_measurement_reflns_used 2696
_cell_measurement_temperature 298
_cell_measurement_theta_max 24.3880
_cell_measurement_theta_min 3.1220
_cell_volume 1745.2(2)
_computing_cell_refinement 'CrysAlisPro 1.171.39.46 (Rigaku OD, 2018)'
_computing_data_collection 'CrysAlisPro 1.171.39.46 (Rigaku OD, 2018)'
_computing_data_reduction 'CrysAlisPro 1.171.39.46 (Rigaku OD, 2018)'
_computing_molecular_graphics 'Olex2 (Dolomanov et al., 2009)'
_computing_publication_material 'Olex2 (Dolomanov et al., 2009)'
_computing_structure_refinement 'ShelXL (Sheldrick, 2015)'
_computing_structure_solution 'ShelXT (Sheldrick, 2015)'
_diffrn_ambient_temperature 298
_diffrn_detector 'CCD plate'
_diffrn_detector_area_resol_mean 16.3426
_diffrn_detector_type Sapphire3
_diffrn_measured_fraction_theta_full 0.996
_diffrn_measured_fraction_theta_max 0.895
_diffrn_measurement_details
;
List of Runs (angles in degrees, time in seconds):

  # Type    Start    End  Width  t~exp~   \w     \q     \k     \f   Frames
#--------------------------------------------------------------------------
  1  \w    -38.00  11.00   1.00   39.00    --   22.34 -37.00-180.00   49
  2  \w    -25.00  40.00   1.00   39.00    --   22.34 -37.00   0.00   65
  3  \w     55.00  88.00   1.00   39.00    --   22.34  57.00  30.00   33
  4  \w      8.00  67.00   1.00   39.00    --   22.34  57.00 -90.00   59
  5  \w    -47.00  92.00   1.00   39.00    --   22.34   0.00-150.00  139
  6  \w     63.00  90.00   1.00   39.00    --   22.34 179.00-120.00   27
  7  \w     60.00  87.00   1.00   39.00    --   22.34 179.00 -30.00   27
  8  \w     -4.00  45.00   1.00   39.00    --   22.34  19.00   0.00   49
;
_diffrn_measurement_device 'four-circle diffractometer'
_diffrn_measurement_device_type 'Xcalibur, Sapphire3'
_diffrn_measurement_method '\w scans'
_diffrn_orient_matrix_type 'CrysAlisPro convention (1999,Acta A55,543-557)'
_diffrn_orient_matrix_UB_11 0.0502359000
_diffrn_orient_matrix_UB_12 0.0354296000
_diffrn_orient_matrix_UB_13 0.0271060000
_diffrn_orient_matrix_UB_21 -0.0257607000
_diffrn_orient_matrix_UB_22 0.0117069000
_diffrn_orient_matrix_UB_23 0.0406728000
_diffrn_orient_matrix_UB_31 0.0406492000
_diffrn_orient_matrix_UB_32 -0.0362864000
_diffrn_orient_matrix_UB_33 0.0395274000
_diffrn_radiation_monochromator graphite
_diffrn_radiation_probe x-ray
_diffrn_radiation_type MoK\a
_diffrn_radiation_wavelength 0.71073
_diffrn_reflns_av_R_equivalents 0.1097
_diffrn_reflns_av_unetI/netI 0.2347
_diffrn_reflns_Laue_measured_fraction_full 0.996
_diffrn_reflns_Laue_measured_fraction_max 0.895
_diffrn_reflns_limit_h_max 17
_diffrn_reflns_limit_h_min -15
_diffrn_reflns_limit_k_max 19
_diffrn_reflns_limit_k_min -20
_diffrn_reflns_limit_l_max 18
_diffrn_reflns_limit_l_min -19
_diffrn_reflns_number 21021
_diffrn_reflns_point_group_measured_fraction_full 0.957
_diffrn_reflns_point_group_measured_fraction_max 0.810
_diffrn_reflns_theta_full 25.242
_diffrn_reflns_theta_max 32.944
_diffrn_reflns_theta_min 3.230
_diffrn_source 'fine-focus sealed X-ray tube'
_diffrn_source_type 'Enhance (Mo) X-ray Source'
_exptl_absorpt_coefficient_mu 0.789
_exptl_absorpt_correction_T_max 1.00000
_exptl_absorpt_correction_T_min 0.97511
_exptl_absorpt_correction_type multi-scan
_exptl_absorpt_process_details
;
CrysAlisPro 1.171.39.46 (Rigaku Oxford Diffraction, 2018)
Empirical absorption correction using spherical harmonics,
 implemented in SCALE3 ABSPACK scaling algorithm.
;
_exptl_crystal_colour red
_exptl_crystal_colour_primary red
_exptl_crystal_density_diffrn 1.714
_exptl_crystal_description plate
_exptl_crystal_F_000 904
_exptl_crystal_size_max 0.1
_exptl_crystal_size_mid 0.1
_exptl_crystal_size_min 0.05
_refine_diff_density_max 1.065
_refine_diff_density_min -1.202
_refine_diff_density_rms 0.152
_refine_ls_abs_structure_details
;
 Flack x determined using 1405 quotients [(I+)-(I-)]/[(I+)+(I-)]
 (Parsons, Flack and Wagner, Acta Cryst. B69 (2013) 249-259).
;
_refine_ls_abs_structure_Flack 0.01(4)
_refine_ls_extinction_method none
_refine_ls_goodness_of_fit_ref 0.954
_refine_ls_hydrogen_treatment constr
_refine_ls_matrix_type full
_refine_ls_number_parameters 489
_refine_ls_number_reflns 10637
_refine_ls_number_restraints 1
_refine_ls_restrained_S_all 0.954
_refine_ls_R_factor_all 0.1846
_refine_ls_R_factor_gt 0.0793
_refine_ls_shift/su_max 0.000
_refine_ls_shift/su_mean 0.000
_refine_ls_structure_factor_coef Fsqd
_refine_ls_weighting_details 'w=1/[\s^2^(Fo^2^)+(0.0117P)^2^] where P=(Fo^2^+2Fc^2^)/3'
_refine_ls_weighting_scheme calc
_refine_ls_wR_factor_gt 0.0857
_refine_ls_wR_factor_ref 0.1123
_reflns_Friedel_coverage 0.748
_reflns_Friedel_fraction_full 0.914
_reflns_Friedel_fraction_max 0.720
_reflns_number_gt 5239
_reflns_number_total 10637
_reflns_threshold_expression 'I > 2\s(I)'
_cod_data_source_file d0nj03106b2.cif
_cod_data_source_block '[MoO2(L3pysal)]2x2CH3CN'
_cod_depositor_comments
;Adding full bibliography for 7059802--7059812.cif.

 Adding full bibliography for 7059802--7059812.cif.
;
_cod_database_code 7059810
_shelx_shelxl_version_number 2018/3
_chemical_oxdiff_formula 'Mo2 O8 C26 N10'
_shelx_space_group_comment
;
The symmetry employed for this shelxl refinement is uniquely defined
by the following loop, which should always be used as a source of
symmetry information in preference to the above space-group names.
They are only intended as comments.
;
_shelx_estimated_absorpt_t_max 0.962
_shelx_estimated_absorpt_t_min 0.925
_reflns_odcompleteness_completeness 99.31
_reflns_odcompleteness_iscentric 1
_reflns_odcompleteness_theta 30.44
_olex2_refinement_description
;
1. Fixed Uiso
 At 1.2 times of:
  All C(H) groups, All N(H) groups
 At 1.5 times of:
  All C(H,H,H) groups
2.a Aromatic/amide H refined with riding coordinates:
 N3(H3), N3A(H3A), C12(H12), C7(H7), C9(H9), C13(H13), C6A(H6A), C13A(H13A),
 C12A(H12A), C7A(H7A), C11A(H11A), C9A(H9A), C14(H14), C3(H3B), C11(H11),
 C5A(H5A), C6(H6), C4A(H4A), C14A(H14A), C4(H4), C5(H5), C3A(H3AA)
2.b Idealised Me refined as rotating group:
 C16(H16A,H16B,H16C), C16A(H16D,H16E,H16F)
;
_olex2_date_sample_data_collection 2017-03-09
_olex2_submission_special_instructions 'No special instructions were received'
_oxdiff_exptl_absorpt_empirical_details
;
Empirical correction (ABSPACK) includes:
- Absorption correction using spherical harmonics
- Frame scaling
;
_oxdiff_exptl_absorpt_empirical_full_max 1.072
_oxdiff_exptl_absorpt_empirical_full_min 0.957

loop_
_space_group_symop_operation_xyz
'x, y, z'
'-x, y+1/2, -z'

loop_
_atom_site_label
_atom_site_type_symbol
_atom_site_fract_x
_atom_site_fract_y
_atom_site_fract_z
_atom_site_U_iso_or_equiv
_atom_site_adp_type
_atom_site_occupancy
_atom_site_site_symmetry_order
_atom_site_calc_flag
_atom_site_refinement_flags_posn
_atom_site_refinement_flags_adp
_atom_site_refinement_flags_occupancy
_atom_site_disorder_assembly
_atom_site_disorder_group
Mo01 Mo 0.51155(9) 0.59552(6) 0.79619(7) 0.0243(2) Uani 1 1 d . . . . .
Mo02 Mo 0.15585(9) 0.66982(6) 0.09228(7) 0.0262(2) Uani 1 1 d . . . . .
O1A O 0.0780(6) 0.6107(6) -0.0629(5) 0.0286(19) Uani 1 1 d . . . . .
O2A O 0.3171(7) 0.7278(5) 0.2269(5) 0.0237(16) Uani 1 1 d . . . . .
O2 O 0.5328(7) 0.5356(5) 0.6590(5) 0.0226(16) Uani 1 1 d . . . . .
O1 O 0.5898(7) 0.6507(5) 0.9528(5) 0.031(2) Uani 1 1 d . . . . .
O3 O 0.3954(6) 0.6808(5) 0.7177(5) 0.0259(16) Uani 1 1 d . . . . .
N1A N 0.2729(8) 0.7475(6) 0.0146(7) 0.022(2) Uani 1 1 d . . . . .
N3 N 0.6516(8) 0.4467(6) 0.5859(7) 0.0211(19) Uani 1 1 d . . . . .
H3 H 0.715169 0.407109 0.597590 0.025 Uiso 1 1 calc R . . . .
N1 N 0.7040(8) 0.5127(6) 0.8682(7) 0.023(2) Uani 1 1 d . . . . .
N4 N 0.5647(8) 0.4711(6) 0.4728(7) 0.022(2) Uani 1 1 d . . . . .
O3A O 0.1151(6) 0.5914(6) 0.1754(5) 0.0341(17) Uani 1 1 d . . . . .
N2A N 0.3903(9) 0.7902(6) 0.0940(7) 0.025(2) Uani 1 1 d . . . . .
N4A N 0.5424(8) 0.7856(5) 0.4071(6) 0.020(2) Uani 1 1 d . . . . .
O4 O 0.4286(7) 0.5001(5) 0.8163(6) 0.0337(19) Uani 1 1 d . . . . .
O4A O 0.0548(7) 0.7677(5) 0.0659(6) 0.037(2) Uani 1 1 d . . . . .
N2 N 0.7347(9) 0.4681(6) 0.7843(7) 0.023(2) Uani 1 1 d . . . . .
C8 C 0.6380(11) 0.4850(7) 0.6804(9) 0.021(2) Uani 1 1 d . . . . .
N3A N 0.5126(9) 0.8096(6) 0.2921(7) 0.025(2) Uani 1 1 d . . . . .
H3A H 0.565287 0.846039 0.276997 0.030 Uiso 1 1 calc R . . . .
N5A N 0.6543(8) 0.7094(5) 0.7600(7) 0.022(2) Uani 1 1 d . . . . .
N5 N 0.3272(8) 0.5506(6) 0.1212(7) 0.025(2) Uani 1 1 d . . . . .
C1 C 0.7667(10) 0.5431(7) 1.0757(9) 0.023(2) Uani 1 1 d . . . . .
C12 C 0.3458(11) 0.5055(8) 0.0369(8) 0.028(3) Uani 1 1 d . . . . .
H12 H 0.295799 0.525051 -0.041243 0.033 Uiso 1 1 calc R . . . .
C7 C 0.7850(10) 0.4997(7) 0.9776(9) 0.026(3) Uani 1 1 d . . . . .
H7 H 0.858630 0.460993 0.995145 0.031 Uiso 1 1 calc R . . . .
C2 C 0.6709(11) 0.6137(8) 1.0615(9) 0.027(3) Uani 1 1 d . . . . .
C8A C 0.3990(11) 0.7758(7) 0.2009(9) 0.024(3) Uani 1 1 d . . . . .
C9 C 0.5825(10) 0.4280(7) 0.3901(8) 0.024(3) Uani 1 1 d . . . . .
H9 H 0.649665 0.382354 0.409253 0.028 Uiso 1 1 calc R . . . .
C1A C 0.1291(10) 0.7153(7) -0.1930(8) 0.024(3) Uani 1 1 d . . . . .
C13 C 0.4364(10) 0.4302(8) 0.0589(8) 0.027(3) Uani 1 1 d . . . . .
H13 H 0.445506 0.399060 -0.002975 0.033 Uiso 1 1 calc R . . . .
C6A C 0.0976(10) 0.7423(8) -0.3099(8) 0.030(3) Uani 1 1 d . . . . .
H6A H 0.148433 0.789194 -0.324194 0.036 Uiso 1 1 calc R . . . .
C10 C 0.4975(10) 0.4507(8) 0.2660(8) 0.022(2) Uani 1 1 d . . . . .
C13A C 0.8288(12) 0.8260(8) 0.8182(9) 0.031(3) Uani 1 1 d . . . . .
H13A H 0.900015 0.856452 0.878955 0.037 Uiso 1 1 calc R . . . .
C12A C 0.7554(10) 0.7564(8) 0.8431(8) 0.028(3) Uani 1 1 d . . . . .
H12A H 0.778211 0.741782 0.922136 0.034 Uiso 1 1 calc R . . . .
C15 C 0.8024(11) 0.1969(9) 0.5591(9) 0.036(3) Uani 1 1 d . . . . .
C10A C 0.6868(10) 0.8026(7) 0.6114(8) 0.023(2) Uani 1 1 d . . . . .
N6 N 0.8185(10) 0.2790(7) 0.5760(8) 0.045(3) Uani 1 1 d . . . . .
C7A C 0.2422(10) 0.7581(8) -0.0969(9) 0.029(3) Uani 1 1 d . . . . .
H7A H 0.297355 0.796460 -0.116720 0.035 Uiso 1 1 calc R . . . .
C11A C 0.6207(10) 0.7343(7) 0.6470(8) 0.025(3) Uani 1 1 d . . . . .
H11A H 0.547939 0.703582 0.588292 0.030 Uiso 1 1 calc R . . . .
C9A C 0.6464(11) 0.8247(7) 0.4858(8) 0.026(3) Uani 1 1 d . . . . .
H9A H 0.696138 0.866969 0.463728 0.031 Uiso 1 1 calc R . . . .
C14 C 0.5118(10) 0.4033(7) 0.1743(8) 0.027(3) Uani 1 1 d . . . . .
H14 H 0.572823 0.353087 0.191483 0.032 Uiso 1 1 calc R . . . .
C3 C 0.6630(10) 0.6520(8) 1.1598(8) 0.029(3) Uani 1 1 d . . . . .
H3B H 0.603606 0.702314 1.149682 0.035 Uiso 1 1 calc R . . . .
C11 C 0.4017(10) 0.5238(7) 0.2340(8) 0.023(2) Uani 1 1 d . . . . .
H11 H 0.388948 0.555377 0.293674 0.028 Uiso 1 1 calc R . . . .
C5A C -0.0064(11) 0.7010(7) -0.4039(8) 0.031(3) Uani 1 1 d . . . . .
H5A H -0.026881 0.720185 -0.481099 0.037 Uiso 1 1 calc R . . . .
C6 C 0.8486(11) 0.5109(8) 1.1918(9) 0.031(3) Uani 1 1 d . . . . .
H6 H 0.912545 0.463976 1.203443 0.038 Uiso 1 1 calc R . . . .
C2A C 0.0518(10) 0.6443(8) -0.1728(9) 0.027(3) Uani 1 1 d . . . . .
C4A C -0.0815(11) 0.6295(8) -0.3818(9) 0.034(3) Uani 1 1 d . . . . .
H4A H -0.151800 0.600840 -0.445199 0.040 Uiso 1 1 calc R . . . .
C14A C 0.7933(11) 0.8491(7) 0.7008(9) 0.030(3) Uani 1 1 d . . . . .
H14A H 0.840693 0.895798 0.681661 0.036 Uiso 1 1 calc R . . . .
C16 C 0.7853(10) 0.0921(9) 0.5401(8) 0.045(3) Uani 1 1 d . . . . .
H16A H 0.800699 0.074047 0.473398 0.067 Uiso 1 1 calc GR . . . .
H16B H 0.697393 0.074372 0.524775 0.067 Uiso 1 1 calc GR . . . .
H16C H 0.846375 0.058249 0.609519 0.067 Uiso 1 1 calc GR . . . .
C4 C 0.7404(11) 0.6180(8) 1.2723(9) 0.035(3) Uani 1 1 d . . . . .
H4 H 0.729114 0.641787 1.336614 0.041 Uiso 1 1 calc R . . . .
C5 C 0.8355(11) 0.5479(8) 1.2890(8) 0.033(3) Uani 1 1 d . . . . .
H5 H 0.890255 0.525879 1.364934 0.039 Uiso 1 1 calc R . . . .
C3A C -0.0531(10) 0.6009(9) -0.2677(8) 0.034(3) Uani 1 1 d . . . . .
H3AA H -0.103467 0.553141 -0.254222 0.040 Uiso 1 1 calc R . . . .
C16A C -0.0941(14) 0.8538(10) 0.2072(11) 0.068(5) Uani 1 1 d . . . . .
H16D H -0.175938 0.837977 0.140969 0.102 Uiso 1 1 calc GR . . . .
H16E H -0.037354 0.797652 0.227876 0.102 Uiso 1 1 calc GR . . . .
H16F H -0.053367 0.907357 0.186375 0.102 Uiso 1 1 calc GR . . . .
N6A N -0.1315(17) 0.9073(11) 0.3858(14) 0.115(6) Uani 1 1 d . . . . .
C15A C -0.1175(17) 0.8814(12) 0.3064(16) 0.074(5) Uani 1 1 d . . . . .

loop_
_atom_site_aniso_label
_atom_site_aniso_U_11
_atom_site_aniso_U_22
_atom_site_aniso_U_33
_atom_site_aniso_U_23
_atom_site_aniso_U_13
_atom_site_aniso_U_12
Mo01 0.0237(6) 0.0254(5) 0.0217(5) 0.0012(4) 0.0081(4) 0.0036(5)
Mo02 0.0233(6) 0.0322(5) 0.0216(5) 0.0026(4) 0.0084(4) -0.0002(5)
O1A 0.026(4) 0.043(5) 0.014(3) 0.003(4) 0.007(3) -0.002(4)
O2A 0.024(4) 0.026(4) 0.022(4) -0.003(3) 0.011(4) -0.002(3)
O2 0.022(4) 0.022(4) 0.019(4) -0.001(3) 0.006(3) 0.004(3)
O1 0.037(5) 0.034(5) 0.025(4) -0.001(4) 0.017(4) 0.010(4)
O3 0.020(4) 0.027(4) 0.023(3) 0.003(3) 0.003(3) 0.001(4)
N1A 0.014(5) 0.029(5) 0.020(4) 0.004(4) 0.005(4) 0.012(4)
N3 0.015(5) 0.031(5) 0.017(4) 0.000(4) 0.007(4) 0.008(4)
N1 0.018(5) 0.020(5) 0.031(5) 0.003(4) 0.011(4) 0.002(4)
N4 0.025(6) 0.022(5) 0.015(4) 0.000(4) 0.005(4) -0.001(4)
O3A 0.025(4) 0.055(5) 0.022(3) 0.008(4) 0.009(3) -0.009(4)
N2A 0.027(6) 0.025(5) 0.019(5) -0.003(4) 0.007(4) -0.009(4)
N4A 0.018(5) 0.020(5) 0.015(4) -0.002(4) 0.001(4) 0.002(4)
O4 0.027(5) 0.039(5) 0.034(4) 0.004(4) 0.012(4) -0.001(4)
O4A 0.025(5) 0.039(5) 0.035(4) 0.004(4) 0.004(4) 0.007(4)
N2 0.027(6) 0.024(5) 0.016(4) -0.003(4) 0.008(4) 0.002(4)
C8 0.023(7) 0.018(6) 0.025(6) 0.000(5) 0.014(5) -0.003(5)
N3A 0.024(6) 0.031(5) 0.015(4) -0.003(4) 0.004(4) -0.006(4)
N5A 0.021(5) 0.021(5) 0.021(4) 0.001(4) 0.006(4) 0.001(4)
N5 0.022(6) 0.031(5) 0.022(5) 0.004(4) 0.009(4) 0.006(4)
C1 0.016(6) 0.027(6) 0.021(5) -0.001(5) 0.004(5) -0.001(5)
C12 0.033(7) 0.037(7) 0.016(5) 0.004(5) 0.014(5) -0.002(6)
C7 0.019(6) 0.028(6) 0.030(6) 0.008(5) 0.011(5) 0.005(5)
C2 0.024(6) 0.033(8) 0.023(5) 0.001(5) 0.009(5) -0.007(5)
C8A 0.028(7) 0.022(6) 0.026(6) 0.003(5) 0.015(6) 0.005(5)
C9 0.022(7) 0.021(6) 0.027(6) 0.002(5) 0.010(5) 0.006(5)
C1A 0.021(7) 0.027(6) 0.018(5) 0.001(4) 0.002(5) 0.007(5)
C13 0.033(8) 0.032(6) 0.019(6) -0.006(5) 0.014(6) -0.002(5)
C6A 0.027(7) 0.046(7) 0.018(5) 0.003(5) 0.011(5) -0.001(6)
C10 0.017(6) 0.028(6) 0.021(5) 0.007(4) 0.008(5) 0.006(5)
C13A 0.029(8) 0.026(6) 0.021(6) -0.004(5) -0.005(5) 0.000(6)
C12A 0.028(7) 0.031(6) 0.013(5) 0.007(5) -0.003(5) 0.007(5)
C15 0.018(7) 0.059(10) 0.020(6) 0.004(6) 0.001(5) 0.007(6)
C10A 0.021(7) 0.025(6) 0.015(5) 0.001(4) 0.000(5) 0.003(5)
N6 0.043(7) 0.032(6) 0.053(7) -0.003(5) 0.014(6) 0.013(5)
C7A 0.025(7) 0.033(7) 0.027(6) 0.001(5) 0.011(6) 0.001(5)
C11A 0.020(6) 0.028(6) 0.021(5) -0.002(5) 0.003(5) 0.001(5)
C9A 0.036(8) 0.017(5) 0.021(5) -0.003(4) 0.010(5) 0.002(5)
C14 0.032(7) 0.029(6) 0.024(5) 0.006(5) 0.017(5) 0.010(5)
C3 0.037(7) 0.033(7) 0.017(5) 0.001(5) 0.011(5) 0.001(6)
C11 0.021(6) 0.031(6) 0.018(5) 0.000(5) 0.007(5) -0.008(5)
C5A 0.034(7) 0.039(7) 0.011(5) 0.002(4) 0.003(5) 0.009(5)
C6 0.025(7) 0.030(6) 0.035(6) 0.001(5) 0.009(6) 0.004(5)
C2A 0.025(7) 0.038(7) 0.018(5) 0.007(5) 0.008(5) 0.006(5)
C4A 0.029(7) 0.045(8) 0.027(6) -0.010(5) 0.012(6) -0.007(6)
C14A 0.030(7) 0.021(6) 0.031(6) 0.005(5) 0.007(6) 0.002(5)
C16 0.042(8) 0.044(7) 0.035(6) -0.002(7) 0.005(6) 0.002(8)
C4 0.034(8) 0.049(9) 0.021(6) -0.010(5) 0.013(6) -0.009(6)
C5 0.028(7) 0.047(7) 0.013(5) -0.003(5) 0.000(5) 0.007(6)
C3A 0.030(7) 0.039(6) 0.032(6) 0.003(6) 0.014(5) 0.005(7)
C16A 0.067(12) 0.067(11) 0.057(9) 0.003(8) 0.017(9) 0.006(9)
N6A 0.158(17) 0.089(12) 0.168(16) 0.041(11) 0.135(15) 0.041(11)
C15A 0.077(13) 0.068(11) 0.108(14) 0.036(10) 0.068(12) 0.030(9)

loop_
_atom_type_symbol
_atom_type_description
_atom_type_scat_dispersion_real
_atom_type_scat_dispersion_imag
_atom_type_scat_source
C C 0.0033 0.0016 'International Tables Vol C Tables 4.2.6.8 and 6.1.1.4'
H H 0.0000 0.0000 'International Tables Vol C Tables 4.2.6.8 and 6.1.1.4'
Mo Mo -1.6832 0.6857 'International Tables Vol C Tables 4.2.6.8 and 6.1.1.4'
N N 0.0061 0.0033 'International Tables Vol C Tables 4.2.6.8 and 6.1.1.4'
O O 0.0106 0.0060 'International Tables Vol C Tables 4.2.6.8 and 6.1.1.4'

loop_
_geom_angle_atom_site_label_1
_geom_angle_atom_site_label_2
_geom_angle_atom_site_label_3
_geom_angle
_geom_angle_site_symmetry_1
_geom_angle_site_symmetry_3
_geom_angle_publ_flag
O2 Mo01 N1 71.5(3) . . ?
O2 Mo01 N5A 76.0(3) . . ?
O1 Mo01 O2 149.2(3) . . ?
O1 Mo01 N1 81.7(3) . . ?
O1 Mo01 N5A 84.0(3) . . ?
O3 Mo01 O2 97.7(3) . . ?
O3 Mo01 O1 102.5(3) . . ?
O3 Mo01 N1 159.1(3) . . ?
O3 Mo01 N5A 82.3(3) . . ?
N1 Mo01 N5A 77.7(3) . . ?
O4 Mo01 O2 95.8(3) . . ?
O4 Mo01 O1 100.7(3) . . ?
O4 Mo01 O3 105.7(3) . . ?
O4 Mo01 N1 93.4(3) . . ?
O4 Mo01 N5A 169.4(3) . . ?
O1A Mo02 O2A 148.3(3) . . ?
O1A Mo02 N1A 81.5(3) . . ?
O1A Mo02 N5 81.5(3) . . ?
O2A Mo02 N1A 71.8(3) . . ?
O2A Mo02 N5 76.5(3) . . ?
N1A Mo02 N5 78.0(3) . . ?
O3A Mo02 O1A 103.4(3) . . ?
O3A Mo02 O2A 97.1(3) . . ?
O3A Mo02 N1A 160.9(3) . . ?
O3A Mo02 O4A 105.8(4) . . ?
O3A Mo02 N5 84.5(3) . . ?
O4A Mo02 O1A 99.3(3) . . ?
O4A Mo02 O2A 98.1(3) . . ?
O4A Mo02 N1A 91.3(3) . . ?
O4A Mo02 N5 169.1(3) . . ?
C2A O1A Mo02 133.2(7) . . ?
C8A O2A Mo02 118.2(6) . . ?
C8 O2 Mo01 118.9(6) . . ?
C2 O1 Mo01 133.3(6) . . ?
N2A N1A Mo02 116.8(6) . . ?
C7A N1A Mo02 126.7(7) . . ?
C7A N1A N2A 116.5(9) . . ?
C8 N3 N4 120.2(8) . . ?
N2 N1 Mo01 115.8(6) . . ?
C7 N1 Mo01 127.3(7) . . ?
C7 N1 N2 116.8(8) . . ?
C9 N4 N3 115.5(9) . . ?
C8A N2A N1A 106.7(9) . . ?
C9A N4A N3A 115.5(9) . . ?
C8 N2 N1 107.5(8) . . ?
O2 C8 N3 117.9(9) . . ?
O2 C8 N2 126.4(9) . . ?
N2 C8 N3 115.7(9) . . ?
N4A N3A C8A 120.3(9) . . ?
C12A N5A Mo01 125.3(7) . . ?
C12A N5A C11A 117.1(9) . . ?
C11A N5A Mo01 117.2(7) . . ?
C12 N5 Mo02 126.2(7) . . ?
C12 N5 C11 118.1(9) . . ?
C11 N5 Mo02 115.4(7) . . ?
C2 C1 C7 124.0(9) . . ?
C2 C1 C6 117.8(10) . . ?
C6 C1 C7 118.2(9) . . ?
N5 C12 C13 123.3(9) . . ?
N1 C7 C1 123.1(10) . . ?
O1 C2 C1 121.6(10) . . ?
O1 C2 C3 118.4(10) . . ?
C3 C2 C1 119.9(10) . . ?
O2A C8A N2A 126.4(10) . . ?
O2A C8A N3A 118.4(9) . . ?
N2A C8A N3A 115.0(10) . . ?
N4 C9 C10 120.0(9) . . ?
C6A C1A C7A 119.6(10) . . ?
C6A C1A C2A 118.7(10) . . ?
C2A C1A C7A 121.7(9) . . ?
C14 C13 C12 118.0(9) . . ?
C5A C6A C1A 121.4(10) . . ?
C14 C10 C9 121.5(10) . . ?
C14 C10 C11 116.9(9) . . ?
C11 C10 C9 121.6(9) . . ?
C14A C13A C12A 118.3(10) . . ?
N5A C12A C13A 123.4(9) . . ?
N6 C15 C16 178.5(13) . . ?
C11A C10A C9A 121.8(9) . . ?
C11A C10A C14A 116.6(9) . . ?
C14A C10A C9A 121.6(10) . . ?
N1A C7A C1A 125.3(10) . . ?
N5A C11A C10A 124.6(9) . . ?
N4A C9A C10A 119.4(10) . . ?
C13 C14 C10 120.4(10) . . ?
C4 C3 C2 121.9(11) . . ?
N5 C11 C10 123.2(9) . . ?
C6A C5A C4A 119.0(9) . . ?
C5 C6 C1 121.3(10) . . ?
O1A C2A C1A 122.8(9) . . ?
O1A C2A C3A 116.7(10) . . ?
C3A C2A C1A 120.4(9) . . ?
C3A C4A C5A 121.2(11) . . ?
C13A C14A C10A 119.9(11) . . ?
C3 C4 C5 119.4(10) . . ?
C4 C5 C6 119.7(10) . . ?
C4A C3A C2A 119.3(11) . . ?
N6A C15A C16A 176(2) . . ?

loop_
_geom_bond_atom_site_label_1
_geom_bond_atom_site_label_2
_geom_bond_distance
_geom_bond_site_symmetry_2
_geom_bond_publ_flag
Mo01 O2 2.015(6) . ?
Mo01 O1 1.919(6) . ?
Mo01 O3 1.708(6) . ?
Mo01 N1 2.264(8) . ?
Mo01 O4 1.688(7) . ?
Mo01 N5A 2.427(8) . ?
Mo02 O1A 1.927(6) . ?
Mo02 O2A 2.028(6) . ?
Mo02 N1A 2.231(8) . ?
Mo02 O3A 1.694(7) . ?
Mo02 O4A 1.695(7) . ?
Mo02 N5 2.437(8) . ?
O1A C2A 1.358(10) . ?
O2A C8A 1.292(12) . ?
O2 C8 1.300(11) . ?
O1 C2 1.364(11) . ?
N1A N2A 1.393(11) . ?
N1A C7A 1.294(11) . ?
N3 N4 1.367(9) . ?
N3 C8 1.367(11) . ?
N1 N2 1.387(11) . ?
N1 C7 1.286(11) . ?
N4 C9 1.284(11) . ?
N2A C8A 1.317(11) . ?
N4A N3A 1.370(9) . ?
N4A C9A 1.276(12) . ?
N2 C8 1.305(12) . ?
N3A C8A 1.374(12) . ?
N5A C12A 1.328(12) . ?
N5A C11A 1.341(11) . ?
N5 C12 1.318(12) . ?
N5 C11 1.342(11) . ?
C1 C7 1.461(13) . ?
C1 C2 1.404(14) . ?
C1 C6 1.410(13) . ?
C12 C13 1.392(14) . ?
C2 C3 1.379(13) . ?
C9 C10 1.460(12) . ?
C1A C6A 1.399(12) . ?
C1A C7A 1.443(13) . ?
C1A C2A 1.402(13) . ?
C13 C14 1.370(12) . ?
C6A C5A 1.370(13) . ?
C10 C14 1.390(12) . ?
C10 C11 1.397(14) . ?
C13A C12A 1.386(14) . ?
C13A C14A 1.384(13) . ?
C15 N6 1.139(13) . ?
C15 C16 1.447(15) . ?
C10A C11A 1.387(13) . ?
C10A C9A 1.467(12) . ?
C10A C14A 1.390(13) . ?
C3 C4 1.375(12) . ?
C5A C4A 1.400(13) . ?
C6 C5 1.388(14) . ?
C2A C3A 1.392(13) . ?
C4A C3A 1.380(13) . ?
C4 C5 1.386(14) . ?
C16A C15A 1.433(18) . ?
N6A C15A 1.132(17) . ?
